data_1503415
loop_
_publ_author_name
'Hong, Bor-Cherng'
'Kotame, Prakash'
'Tsai, Chih-Wei'
'Liao, Ju-Hsiou'

_publ_section_title
;
 Enantioselective total synthesis of (+)-conicol via cascade
 three-component organocatalysis.
;
_journal_issue 4
_journal_name_full 'Organic letters'
_journal_page_first 776
_journal_page_last 779
_journal_paper_doi 10.1021/ol902840x
_journal_volume 12
_journal_year 2010
_chemical_absolute_configuration syn
_chemical_formula_sum 'C22 H20 Br N O4'
_chemical_formula_weight 442.30
_chemical_name_systematic
; 
 ? 
;
_space_group_IT_number 169
_symmetry_cell_setting hexagonal
_symmetry_space_group_name_Hall 'P 61'
_symmetry_space_group_name_H-M 'P 61'
_atom_sites_solution_hydrogens geom
_atom_sites_solution_primary direct
_atom_sites_solution_secondary difmap
_audit_creation_method SHELXL-97
_cell_angle_alpha 90.00
_cell_angle_beta 90.00
_cell_angle_gamma 120.00
_cell_formula_units_Z 6
_cell_length_a 18.5358(18)
_cell_length_b 18.5358(18)
_cell_length_c 10.8967(15)
_cell_measurement_reflns_used 974
_cell_measurement_temperature 295(2)
_cell_measurement_theta_max 23.529
_cell_measurement_theta_min -23.529
_cell_volume 3242.3(6)
_computing_cell_refinement 'BRUKER SMART'
_computing_data_collection 'BRUKER SMART'
_computing_data_reduction 'BRUKER SAINT'
_computing_molecular_graphics Ortep-3
_computing_publication_material 'Wingx publication routines(Farrugia, 1999)'
_computing_structure_refinement 'SHELXL-97 (Sheldrick, 1997)'
_computing_structure_solution 'SHELXS-97 (Sheldrick, 1990)'
_diffrn_ambient_temperature 295(2)
_diffrn_measured_fraction_theta_full 1.000
_diffrn_measured_fraction_theta_max 1.000
_diffrn_measurement_device_type 'Bruker Smart Apex'
_diffrn_measurement_method 'phi-omega scan'
_diffrn_radiation_monochromator graphite
_diffrn_radiation_source 'fine-focus sealed tube'
_diffrn_radiation_type MoK\a
_diffrn_radiation_wavelength 0.71073
_diffrn_reflns_av_R_equivalents 0.0937
_diffrn_reflns_av_sigmaI/netI 0.0713
_diffrn_reflns_limit_h_max 21
_diffrn_reflns_limit_h_min -21
_diffrn_reflns_limit_k_max 21
_diffrn_reflns_limit_k_min -21
_diffrn_reflns_limit_l_max 12
_diffrn_reflns_limit_l_min -12
_diffrn_reflns_number 23088
_diffrn_reflns_theta_full 24.72
_diffrn_reflns_theta_max 24.72
_diffrn_reflns_theta_min 1.27
_exptl_absorpt_coefficient_mu 1.927
_exptl_absorpt_correction_T_max 0.9304
_exptl_absorpt_correction_T_min 0.8611
_exptl_absorpt_correction_type empirical
_exptl_absorpt_process_details SADABS
_exptl_crystal_colour colorless
_exptl_crystal_density_diffrn 1.359
_exptl_crystal_density_method 'not measured'
_exptl_crystal_description rod
_exptl_crystal_F_000 1356
_exptl_crystal_size_max 0.08
_exptl_crystal_size_mid 0.05
_exptl_crystal_size_min 0.04
_refine_diff_density_max 0.308
_refine_diff_density_min -0.221
_refine_diff_density_rms 0.058
_refine_ls_abs_structure_details 'Flack H D (1983), Acta Cryst. A39, 876-881'
_refine_ls_abs_structure_Flack 0.009(12)
_refine_ls_extinction_method none
_refine_ls_goodness_of_fit_ref 0.939
_refine_ls_hydrogen_treatment constr
_refine_ls_matrix_type full
_refine_ls_number_parameters 275
_refine_ls_number_reflns 3693
_refine_ls_number_restraints 1
_refine_ls_restrained_S_all 0.939
_refine_ls_R_factor_all 0.0938
_refine_ls_R_factor_gt 0.0528
_refine_ls_shift/su_max 0.000
_refine_ls_shift/su_mean 0.000
_refine_ls_structure_factor_coef Fsqd
_refine_ls_weighting_details 'calc w=1/[\s^2^(Fo^2^)+(0.0544P)^2^+0.0000P] where P=(Fo^2^+2Fc^2^)/3'
_refine_ls_weighting_scheme calc
_refine_ls_wR_factor_gt 0.1005
_refine_ls_wR_factor_ref 0.1137
_reflns_number_gt 2291
_reflns_number_total 3693
_reflns_threshold_expression >2sigma(I)
_cod_data_source_file ol902840x_si_002.cif
_cod_data_source_block pmk01as
_cod_depositor_comments
;
The following automatic conversions were performed:

'_symmetry_cell_setting' value 'Hexagonal' changed to 'hexagonal'
according to /home/saulius/struct/CIF-dictionaries/cif_core.dic
dictionary named 'cif_core.dic' version 2.4.2 from
2011-04-26.

'_exptl_absorpt_correction_type' value 'Empirical'
changed to 'empirical' according to
/home/saulius/struct/CIF-dictionaries/cif_core.dic dictionary named
'cif_core.dic' version 2.4.2 from 2011-04-26.

Automatic conversion script
Id: cif_fix_values 1715 2011-07-08 13:25:40Z adriana 
;
_cod_original_sg_symbol_Hall 'p 61'
_cod_database_code 1503415

loop_
_symmetry_equiv_pos_as_xyz
'x, y, z'
'-y, x-y, z+1/3'
'-x+y, -x, z+2/3'
'-x, -y, z+1/2'
'y, -x+y, z+5/6'
'x-y, x, z+1/6'

loop_
_atom_site_label
_atom_site_type_symbol
_atom_site_fract_x
_atom_site_fract_y
_atom_site_fract_z
_atom_site_U_iso_or_equiv
_atom_site_adp_type
_atom_site_occupancy
_atom_site_symmetry_multiplicity
_atom_site_calc_flag
_atom_site_refinement_flags
Br1 Br 0.18123(5) 0.23657(5) 0.01011(7) 0.0935(3) Uani 1 1 d .
O1 O 0.5131(3) 0.4783(3) 0.6643(4) 0.0862(14) Uani 1 1 d .
O2 O 0.5787(3) 0.5100(3) 0.4943(5) 0.1059(17) Uani 1 1 d .
O3 O 0.3631(2) 0.6218(2) 0.6658(4) 0.0686(11) Uani 1 1 d .
O4 O 0.2960(3) 0.2038(3) 0.6058(5) 0.0892(15) Uani 1 1 d .
N1 N 0.5154(3) 0.4843(3) 0.5553(5) 0.0594(14) Uani 1 1 d .
C1 C 0.2402(4) 0.2736(3) 0.1619(5) 0.0570(15) Uani 1 1 d .
C2 C 0.1988(4) 0.2757(4) 0.2639(6) 0.0583(16) Uani 1 1 d .
H2 H 0.1421 0.2574 0.2608 0.08(2) Uiso 1 1 calc R
C3 C 0.2423(4) 0.3054(4) 0.3711(6) 0.0584(16) Uani 1 1 d .
H3 H 0.2145 0.3080 0.4404 0.042(14) Uiso 1 1 calc R
C4 C 0.3241(4) 0.3308(3) 0.3798(4) 0.0468(14) Uani 1 1 d .
C5 C 0.3637(4) 0.3264(3) 0.2743(5) 0.0553(15) Uani 1 1 d .
H5 H 0.4201 0.3433 0.2782 0.10(2) Uiso 1 1 calc R
C6 C 0.3231(4) 0.2983(3) 0.1649(6) 0.0585(15) Uani 1 1 d .
H6 H 0.3508 0.2961 0.0951 0.072(19) Uiso 1 1 calc R
C7 C 0.3762(3) 0.3646(3) 0.4975(5) 0.0484(14) Uani 1 1 d .
H7 H 0.4110 0.3387 0.5046 0.059(15) Uiso 1 1 calc R
C8 C 0.4355(3) 0.4599(3) 0.4847(5) 0.0456(13) Uani 1 1 d .
H8 H 0.4501 0.4718 0.3977 0.021(11) Uiso 1 1 calc R
C9 C 0.3943(3) 0.5085(3) 0.5239(5) 0.0427(13) Uani 1 1 d .
H9 H 0.3462 0.4898 0.4693 0.007(9) Uiso 1 1 calc R
C10 C 0.4442(3) 0.6022(3) 0.5076(5) 0.0444(12) Uani 1 1 d .
C11 C 0.5088(3) 0.6435(4) 0.4223(5) 0.0487(15) Uani 1 1 d .
H11 H 0.5236 0.6121 0.3726 0.034(13) Uiso 1 1 calc R
C12 C 0.5508(4) 0.7281(4) 0.4095(6) 0.0638(17) Uani 1 1 d .
H12 H 0.5954 0.7537 0.3553 0.037(13) Uiso 1 1 calc R
C13 C 0.5273(4) 0.7745(4) 0.4760(6) 0.0654(18) Uani 1 1 d .
H13 H 0.5545 0.8319 0.4648 0.064(18) Uiso 1 1 calc R
C14 C 0.4643(4) 0.7380(4) 0.5592(6) 0.0600(17) Uani 1 1 d .
H14 H 0.4485 0.7703 0.6046 0.050(16) Uiso 1 1 calc R
C15 C 0.4233(4) 0.6513(4) 0.5762(5) 0.0528(15) Uani 1 1 d .
C16 C 0.3077(3) 0.5328(4) 0.6744(6) 0.0585(15) Uani 1 1 d .
C17 C 0.2374(4) 0.5072(4) 0.5838(6) 0.0679(18) Uani 1 1 d .
H17A H 0.2020 0.5283 0.6103 0.08(2) Uiso 1 1 calc R
H17B H 0.2055 0.4475 0.5792 0.07(2) Uiso 1 1 calc R
H17C H 0.2598 0.5295 0.5044 0.10(2) Uiso 1 1 calc R
C18 C 0.2749(5) 0.5199(5) 0.8062(6) 0.083(2) Uani 1 1 d .
H18A H 0.3194 0.5314 0.8623 0.07(2) Uiso 1 1 calc R
H18B H 0.2310 0.4633 0.8165 0.10(2) Uiso 1 1 calc R
H18C H 0.2539 0.5569 0.8225 0.059(16) Uiso 1 1 calc R
C19 C 0.3581(3) 0.4894(3) 0.6527(5) 0.0463(13) Uani 1 1 d .
H19 H 0.4057 0.5154 0.7090 0.038(13) Uiso 1 1 calc R
C20 C 0.3156(3) 0.3986(3) 0.6778(5) 0.0536(14) Uani 1 1 d .
H20 H 0.2803 0.3790 0.7454 0.023(11) Uiso 1 1 calc R
C21 C 0.3240(3) 0.3430(4) 0.6112(5) 0.0525(15) Uani 1 1 d .
C22 C 0.2824(5) 0.2546(4) 0.6498(6) 0.0718(19) Uani 1 1 d .
H22 H 0.2432 0.2377 0.7124 0.056(17) Uiso 1 1 calc R

loop_
_atom_site_aniso_label
_atom_site_aniso_U_11
_atom_site_aniso_U_22
_atom_site_aniso_U_33
_atom_site_aniso_U_23
_atom_site_aniso_U_13
_atom_site_aniso_U_12
Br1 0.1113(6) 0.1232(7) 0.0613(4) -0.0347(5) -0.0313(4) 0.0701(6)
O1 0.087(3) 0.132(4) 0.049(3) 0.007(3) -0.012(3) 0.061(3)
O2 0.060(3) 0.164(5) 0.096(4) 0.003(4) -0.001(3) 0.057(3)
O3 0.069(3) 0.050(3) 0.079(3) -0.004(2) 0.027(3) 0.024(2)
O4 0.123(4) 0.063(3) 0.090(4) 0.011(3) 0.006(3) 0.053(3)
N1 0.059(4) 0.062(3) 0.064(4) -0.001(3) -0.001(3) 0.035(3)
C1 0.088(5) 0.046(3) 0.042(4) -0.012(3) -0.018(3) 0.038(3)
C2 0.054(4) 0.063(4) 0.057(4) -0.006(3) -0.001(3) 0.027(3)
C3 0.048(4) 0.077(4) 0.054(4) -0.007(3) 0.005(3) 0.034(3)
C4 0.062(4) 0.049(4) 0.036(3) -0.003(2) 0.004(3) 0.033(3)
C5 0.057(4) 0.049(4) 0.061(4) -0.005(3) -0.003(3) 0.027(3)
C6 0.069(4) 0.063(4) 0.046(4) -0.007(3) 0.000(4) 0.035(3)
C7 0.051(3) 0.059(4) 0.045(3) -0.001(3) 0.001(3) 0.035(3)
C8 0.043(3) 0.056(4) 0.035(3) -0.006(3) -0.005(2) 0.023(3)
C9 0.036(3) 0.049(3) 0.042(3) -0.001(3) -0.011(3) 0.021(3)
C10 0.046(3) 0.054(3) 0.034(3) -0.008(3) -0.012(3) 0.025(3)
C11 0.046(4) 0.051(4) 0.044(3) 0.003(3) 0.001(3) 0.020(3)
C12 0.059(4) 0.056(5) 0.060(4) 0.017(4) 0.001(3) 0.017(4)
C13 0.062(4) 0.054(5) 0.068(5) 0.009(4) -0.017(4) 0.021(4)
C14 0.059(4) 0.057(4) 0.065(4) -0.006(4) -0.016(3) 0.029(4)
C15 0.052(4) 0.054(4) 0.052(4) -0.003(3) -0.011(3) 0.027(3)
C16 0.058(4) 0.067(4) 0.046(3) -0.004(3) 0.013(3) 0.028(3)
C17 0.054(4) 0.079(5) 0.081(5) 0.000(4) 0.007(4) 0.041(4)
C18 0.089(6) 0.078(6) 0.077(5) -0.011(4) 0.031(5) 0.037(5)
C19 0.045(3) 0.056(4) 0.036(3) 0.000(3) 0.003(3) 0.023(3)
C20 0.048(3) 0.065(4) 0.040(3) 0.006(3) 0.006(3) 0.022(3)
C21 0.060(4) 0.052(4) 0.042(3) 0.006(3) 0.002(3) 0.026(3)
C22 0.099(5) 0.061(5) 0.053(4) 0.018(4) 0.005(4) 0.038(4)

loop_
_atom_type_symbol
_atom_type_description
_atom_type_scat_dispersion_real
_atom_type_scat_dispersion_imag
_atom_type_scat_source
C C 0.0033 0.0016 'International Tables Vol C Tables 4.2.6.8 and 6.1.1.4'
H H 0.0000 0.0000 'International Tables Vol C Tables 4.2.6.8 and 6.1.1.4'
N N 0.0061 0.0033 'International Tables Vol C Tables 4.2.6.8 and 6.1.1.4'
O O 0.0106 0.0060 'International Tables Vol C Tables 4.2.6.8 and 6.1.1.4'
Br Br -0.2901 2.4595 'International Tables Vol C Tables 4.2.6.8 and 6.1.1.4'

loop_
_geom_angle_atom_site_label_1
_geom_angle_atom_site_label_2
_geom_angle_atom_site_label_3
_geom_angle
C15 O3 C16 118.2(4)
O1 N1 O2 124.2(6)
O1 N1 C8 119.4(5)
O2 N1 C8 116.4(5)
C2 C1 C6 121.8(6)
C2 C1 Br1 119.1(5)
C6 C1 Br1 119.1(5)
C1 C2 C3 118.7(6)
C4 C3 C2 122.3(5)
C3 C4 C5 117.2(5)
C3 C4 C7 124.7(5)
C5 C4 C7 118.2(5)
C6 C5 C4 122.6(6)
C1 C6 C5 117.5(6)
C21 C7 C4 113.0(4)
C21 C7 C8 112.0(4)
C4 C7 C8 109.4(4)
C9 C8 N1 112.8(4)
C9 C8 C7 112.0(4)
N1 C8 C7 108.8(4)
C8 C9 C10 116.8(4)
C8 C9 C19 114.8(4)
C10 C9 C19 108.7(4)
C15 C10 C11 116.4(5)
C15 C10 C9 118.9(5)
C11 C10 C9 124.7(5)
C12 C11 C10 122.4(6)
C13 C12 C11 119.7(6)
C12 C13 C14 120.7(7)
C13 C14 C15 119.6(7)
C10 C15 O3 124.4(5)
C10 C15 C14 121.1(6)
O3 C15 C14 114.5(5)
O3 C16 C17 108.9(5)
O3 C16 C19 108.6(4)
C17 C16 C19 113.1(5)
O3 C16 C18 103.8(5)
C17 C16 C18 110.6(6)
C19 C16 C18 111.3(5)
C20 C19 C9 111.0(4)
C20 C19 C16 116.8(4)
C9 C19 C16 109.6(4)
C21 C20 C19 125.2(5)
C20 C21 C22 120.3(6)
C20 C21 C7 123.6(5)
C22 C21 C7 116.2(5)
O4 C22 C21 124.1(7)

loop_
_geom_bond_atom_site_label_1
_geom_bond_atom_site_label_2
_geom_bond_distance
Br1 C1 1.911(6)
O1 N1 1.192(6)
O2 N1 1.219(6)
O3 C15 1.375(7)
O3 C16 1.446(6)
O4 C22 1.191(7)
N1 C8 1.524(7)
C1 C2 1.362(8)
C1 C6 1.366(8)
C2 C3 1.369(8)
C3 C4 1.347(7)
C4 C5 1.388(7)
C4 C7 1.538(7)
C5 C6 1.367(8)
C7 C21 1.497(7)
C7 C8 1.551(7)
C8 C9 1.506(6)
C9 C10 1.514(7)
C9 C19 1.519(7)
C10 C15 1.374(7)
C10 C11 1.403(7)
C11 C12 1.365(8)
C12 C13 1.352(8)
C13 C14 1.362(8)
C14 C15 1.405(8)
C16 C17 1.510(8)
C16 C19 1.526(7)
C16 C18 1.531(8)
C19 C20 1.483(7)
C20 C21 1.333(7)
C21 C22 1.480(8)
